data_4087392
loop_
_publ_author_name
'Fontaine, Philip P.'
'Ueligger, Steve'
'Klosin, Jerzy'
'Hazari, Amaruka'
'Daller, Joe'
'Hou, Jianbo'

_publ_section_title
;
 Development of Improved Amidoquinoline Polyolefin Catalysts with
 Ultrahigh Molecular Weight Capacity
;
_journal_issue 7
_journal_name_full Organometallics
_journal_page_first 1354
_journal_paper_doi 10.1021/acs.organomet.5b00053
_journal_volume 34
_journal_year 2015
_chemical_formula_sum 'C19 H20 N2'
_chemical_formula_weight 276.37
_space_group_crystal_system triclinic
_space_group_IT_number 2
_space_group_name_Hall '-P 1'
_space_group_name_H-M_alt 'P -1'
_atom_sites_solution_hydrogens mixed
_audit_creation_method SHELXL-2014/7
_cell_angle_alpha 98.911(2)
_cell_angle_beta 90.099(2)
_cell_angle_gamma 91.834(2)
_cell_formula_units_Z 2
_cell_length_a 7.1032(2)
_cell_length_b 8.6182(2)
_cell_length_c 12.4141(4)
_cell_measurement_reflns_used 7847
_cell_measurement_temperature 100(2)
_cell_measurement_theta_max 29.85
_cell_measurement_theta_min 2.69
_cell_volume 750.38(4)
_computing_cell_refinement 'Bruker SAINT'
_computing_data_collection 'Bruker APEX2'
_computing_data_reduction 'Bruker SAINT'
_computing_molecular_graphics 'Bruker SHELXTL'
_computing_publication_material 'Bruker SHELXTL'
_computing_structure_refinement 'SHELXL-2014/7 (Sheldrick, 2014)'
_computing_structure_solution 'SHELXS-97 (Sheldrick, 2008)'
_diffrn_ambient_temperature 100(2)
_diffrn_measured_fraction_theta_full 1.000
_diffrn_measured_fraction_theta_max 1.000
_diffrn_measurement_device_type 'Bruker APEX-II CCD'
_diffrn_measurement_method '\f and \w scans'
_diffrn_radiation_type MoK\a
_diffrn_radiation_wavelength 0.71073
_diffrn_reflns_av_R_equivalents 0.0213
_diffrn_reflns_av_unetI/netI 0.0185
_diffrn_reflns_Laue_measured_fraction_full 1.000
_diffrn_reflns_Laue_measured_fraction_max 1.000
_diffrn_reflns_limit_h_max 9
_diffrn_reflns_limit_h_min -9
_diffrn_reflns_limit_k_max 11
_diffrn_reflns_limit_k_min -11
_diffrn_reflns_limit_l_max 16
_diffrn_reflns_limit_l_min -16
_diffrn_reflns_number 13826
_diffrn_reflns_point_group_measured_fraction_full 1.000
_diffrn_reflns_point_group_measured_fraction_max 1.000
_diffrn_reflns_theta_full 25.242
_diffrn_reflns_theta_max 27.497
_diffrn_reflns_theta_min 1.660
_exptl_absorpt_coefficient_mu 0.072
_exptl_absorpt_correction_T_max 0.991
_exptl_absorpt_correction_T_min 0.985
_exptl_absorpt_correction_type multi-scan
_exptl_crystal_colour yellow
_exptl_crystal_density_diffrn 1.223
_exptl_crystal_density_meas 0
_exptl_crystal_description block
_exptl_crystal_F_000 296
_exptl_crystal_size_max 0.210
_exptl_crystal_size_mid 0.160
_exptl_crystal_size_min 0.130
_refine_diff_density_max 0.320
_refine_diff_density_min -0.237
_refine_diff_density_rms 0.042
_refine_ls_extinction_method none
_refine_ls_goodness_of_fit_ref 1.070
_refine_ls_hydrogen_treatment mixed
_refine_ls_matrix_type full
_refine_ls_number_parameters 198
_refine_ls_number_reflns 3444
_refine_ls_number_restraints 0
_refine_ls_restrained_S_all 1.070
_refine_ls_R_factor_all 0.0544
_refine_ls_R_factor_gt 0.0431
_refine_ls_shift/su_max 0.000
_refine_ls_shift/su_mean 0.000
_refine_ls_structure_factor_coef Fsqd
_refine_ls_weighting_details 'w=1/[\s^2^(Fo^2^)+(0.0596P)^2^+0.2301P] where P=(Fo^2^+2Fc^2^)/3'
_refine_ls_weighting_scheme calc
_refine_ls_wR_factor_gt 0.1154
_refine_ls_wR_factor_ref 0.1226
_reflns_Friedel_coverage 0.000
_reflns_number_gt 2773
_reflns_number_total 3444
_reflns_threshold_expression 'I > 2\s(I)'
_cod_data_source_file om5b00053_si_002.cif
_cod_data_source_block 7
_cod_database_code 4087392
_shelx_shelxl_version_number 2014/7
_shelx_space_group_comment
; 
The symmetry employed for this shelxl refinement is uniquely defined 
by the following loop, which should always be used as a source of 
symmetry information in preference to the above space-group names. 
They are only intended as comments. 
;
_shelx_estimated_absorpt_t_min 0.985
_shelx_estimated_absorpt_t_max 0.991

loop_
_space_group_symop_operation_xyz
'x, y, z'
'-x, -y, -z'

loop_
_atom_site_label
_atom_site_type_symbol
_atom_site_fract_x
_atom_site_fract_y
_atom_site_fract_z
_atom_site_U_iso_or_equiv
_atom_site_adp_type
_atom_site_occupancy
_atom_site_site_symmetry_order
_atom_site_calc_flag
_atom_site_refinement_flags_posn
_atom_site_refinement_flags_adp
N1 N 0.20757(15) 0.39354(13) 0.22157(9) 0.0223(2) Uani 1 1 d . .
H1 H 0.283(2) 0.475(2) 0.2446(14) 0.037(4) Uiso 1 1 d . .
N2 N 0.16169(14) 0.64042(12) 0.37870(8) 0.0193(2) Uani 1 1 d . .
C1 C 0.02715(17) 0.41753(14) 0.26290(10) 0.0193(3) Uani 1 1 d . .
C2 C -0.12936(17) 0.32516(14) 0.22678(10) 0.0216(3) Uani 1 1 d . .
H2 H -0.1176 0.2408 0.1683 0.026 Uiso 1 1 calc R U
C3 C -0.30667(17) 0.35421(15) 0.27545(10) 0.0232(3) Uani 1 1 d . .
H3 H -0.4128 0.2899 0.2484 0.028 Uiso 1 1 calc R U
C4 C -0.32909(17) 0.47323(15) 0.36102(10) 0.0225(3) Uani 1 1 d . .
H4 H -0.4491 0.4902 0.3936 0.027 Uiso 1 1 calc R U
C5 C -0.17132(17) 0.57071(14) 0.40039(10) 0.0194(3) Uani 1 1 d . .
C6 C 0.00587(17) 0.54606(14) 0.35006(9) 0.0184(3) Uani 1 1 d . .
C7 C -0.17875(18) 0.69561(14) 0.48879(10) 0.0217(3) Uani 1 1 d . .
H7 H -0.2928 0.7151 0.5277 0.026 Uiso 1 1 calc R U
C8 C -0.02159(18) 0.78808(14) 0.51804(10) 0.0219(3) Uani 1 1 d . .
H8 H -0.0258 0.8716 0.5776 0.026 Uiso 1 1 calc R U
C9 C 0.14757(17) 0.75902(14) 0.45938(10) 0.0203(3) Uani 1 1 d . .
C10 C 0.23288(16) 0.32390(15) 0.11024(10) 0.0208(3) Uani 1 1 d . .
C11 C 0.24998(16) 0.42165(14) 0.03013(10) 0.0215(3) Uani 1 1 d . .
C12 C 0.27100(17) 0.35277(15) -0.07779(10) 0.0229(3) Uani 1 1 d . .
H12 H 0.2826 0.4182 -0.1325 0.027 Uiso 1 1 calc R U
C13 C 0.27555(17) 0.19012(15) -0.10793(10) 0.0231(3) Uani 1 1 d . .
C14 C 0.26266(18) 0.09666(15) -0.02651(11) 0.0242(3) Uani 1 1 d . .
H14 H 0.2684 -0.0141 -0.0459 0.029 Uiso 1 1 calc R U
C15 C 0.24154(17) 0.16066(15) 0.08310(10) 0.0222(3) Uani 1 1 d . .
C17 C 0.24187(19) 0.59781(15) 0.06012(12) 0.0276(3) Uani 1 1 d . .
H17A H 0.2633 0.6470 -0.0051 0.041 Uiso 1 1 calc R U
H17B H 0.3393 0.6354 0.1148 0.041 Uiso 1 1 calc R U
H17C H 0.1177 0.6254 0.0901 0.041 Uiso 1 1 calc R U
C18 C 0.2279(2) 0.05430(16) 0.16881(11) 0.0287(3) Uani 1 1 d . .
H18A H 0.0959 0.0226 0.1777 0.043 Uiso 1 1 calc R U
H18B H 0.2775 0.1105 0.2382 0.043 Uiso 1 1 calc R U
H18C H 0.3016 -0.0393 0.1461 0.043 Uiso 1 1 calc R U
C19 C 0.2941(2) 0.12045(17) -0.22661(11) 0.0312(3) Uani 1 1 d . .
H19A H 0.3064 0.0065 -0.2330 0.047 Uiso 1 1 calc R U
H19B H 0.4060 0.1666 -0.2570 0.047 Uiso 1 1 calc R U
H19C H 0.1819 0.1430 -0.2668 0.047 Uiso 1 1 calc R U
C16 C 0.31964(19) 0.86321(15) 0.48734(11) 0.0258(3) Uani 1 1 d . .
H16A H 0.4202 0.8301 0.4357 0.039 Uiso 1 1 calc R U
H16B H 0.3617 0.8552 0.5615 0.039 Uiso 1 1 calc R U
H16C H 0.2895 0.9723 0.4831 0.039 Uiso 1 1 calc R U

loop_
_atom_site_aniso_label
_atom_site_aniso_U_11
_atom_site_aniso_U_22
_atom_site_aniso_U_33
_atom_site_aniso_U_23
_atom_site_aniso_U_13
_atom_site_aniso_U_12
N1 0.0176(5) 0.0215(5) 0.0247(5) -0.0055(4) -0.0027(4) -0.0013(4)
N2 0.0189(5) 0.0162(5) 0.0221(5) 0.0013(4) -0.0029(4) 0.0001(4)
C1 0.0192(6) 0.0178(6) 0.0208(6) 0.0023(5) -0.0025(4) 0.0018(5)
C2 0.0227(6) 0.0178(6) 0.0230(6) -0.0004(5) -0.0053(5) -0.0004(5)
C3 0.0195(6) 0.0220(6) 0.0283(6) 0.0053(5) -0.0061(5) -0.0044(5)
C4 0.0173(6) 0.0238(6) 0.0271(6) 0.0069(5) -0.0006(5) 0.0001(5)
C5 0.0199(6) 0.0172(6) 0.0221(6) 0.0057(5) -0.0021(5) 0.0021(5)
C6 0.0189(6) 0.0161(6) 0.0205(6) 0.0036(4) -0.0031(4) 0.0009(4)
C7 0.0212(6) 0.0203(6) 0.0242(6) 0.0042(5) 0.0020(5) 0.0045(5)
C8 0.0269(6) 0.0161(6) 0.0218(6) -0.0003(5) -0.0002(5) 0.0035(5)
C9 0.0224(6) 0.0155(6) 0.0229(6) 0.0029(5) -0.0032(5) 0.0008(5)
C10 0.0149(5) 0.0221(6) 0.0232(6) -0.0031(5) -0.0025(4) 0.0003(5)
C11 0.0132(5) 0.0199(6) 0.0301(7) -0.0004(5) -0.0019(5) -0.0001(4)
C12 0.0180(6) 0.0234(6) 0.0274(7) 0.0042(5) 0.0002(5) 0.0010(5)
C13 0.0197(6) 0.0239(6) 0.0242(6) -0.0010(5) -0.0005(5) 0.0005(5)
C14 0.0259(6) 0.0174(6) 0.0276(7) -0.0021(5) -0.0018(5) 0.0002(5)
C15 0.0207(6) 0.0210(6) 0.0240(6) 0.0002(5) -0.0029(5) -0.0001(5)
C17 0.0250(7) 0.0193(6) 0.0371(7) 0.0001(5) -0.0008(5) 0.0015(5)
C18 0.0348(7) 0.0243(7) 0.0265(7) 0.0029(5) -0.0022(5) 0.0008(5)
C19 0.0391(8) 0.0292(7) 0.0240(7) -0.0001(5) 0.0022(6) 0.0015(6)
C16 0.0244(6) 0.0195(6) 0.0316(7) -0.0019(5) -0.0015(5) -0.0022(5)

loop_
_atom_type_symbol
_atom_type_description
_atom_type_scat_dispersion_real
_atom_type_scat_dispersion_imag
_atom_type_scat_source
C C 0.0033 0.0016 'International Tables Vol C Tables 4.2.6.8 and 6.1.1.4'
H H 0.0000 0.0000 'International Tables Vol C Tables 4.2.6.8 and 6.1.1.4'
N N 0.0061 0.0033 'International Tables Vol C Tables 4.2.6.8 and 6.1.1.4'

loop_
_geom_angle_atom_site_label_1
_geom_angle_atom_site_label_2
_geom_angle_atom_site_label_3
_geom_angle
C1 N1 C10 120.13(10)
C1 N1 H1 110.8(11)
C10 N1 H1 115.2(11)
C9 N2 C6 118.40(11)
C2 C1 N1 124.36(11)
C2 C1 C6 118.71(11)
N1 C1 C6 116.92(10)
C1 C2 C3 120.90(11)
C1 C2 H2 119.6
C3 C2 H2 119.6
C4 C3 C2 121.38(11)
C4 C3 H3 119.3
C2 C3 H3 119.3
C3 C4 C5 119.32(11)
C3 C4 H4 120.3
C5 C4 H4 120.3
C6 C5 C7 116.30(11)
C6 C5 C4 119.86(11)
C7 C5 C4 123.84(11)
N2 C6 C5 123.45(11)
N2 C6 C1 116.80(11)
C5 C6 C1 119.75(11)
C8 C7 C5 119.85(11)
C8 C7 H7 120.1
C5 C7 H7 120.1
C7 C8 C9 119.80(11)
C7 C8 H8 120.1
C9 C8 H8 120.1
N2 C9 C8 122.09(11)
N2 C9 C16 117.28(11)
C8 C9 C16 120.62(11)
C15 C10 C11 121.05(11)
C15 C10 N1 119.87(12)
C11 C10 N1 119.08(11)
C12 C11 C10 118.60(11)
C12 C11 C17 120.62(12)
C10 C11 C17 120.76(12)
C11 C12 C13 121.77(12)
C11 C12 H12 119.1
C13 C12 H12 119.1
C14 C13 C12 118.28(12)
C14 C13 C19 121.86(12)
C12 C13 C19 119.87(12)
C13 C14 C15 121.96(12)
C13 C14 H14 119.0
C15 C14 H14 119.0
C14 C15 C10 118.31(12)
C14 C15 C18 120.08(11)
C10 C15 C18 121.61(11)
C11 C17 H17A 109.5
C11 C17 H17B 109.5
H17A C17 H17B 109.5
C11 C17 H17C 109.5
H17A C17 H17C 109.5
H17B C17 H17C 109.5
C15 C18 H18A 109.5
C15 C18 H18B 109.5
H18A C18 H18B 109.5
C15 C18 H18C 109.5
H18A C18 H18C 109.5
H18B C18 H18C 109.5
C13 C19 H19A 109.5
C13 C19 H19B 109.5
H19A C19 H19B 109.5
C13 C19 H19C 109.5
H19A C19 H19C 109.5
H19B C19 H19C 109.5
C9 C16 H16A 109.5
C9 C16 H16B 109.5
H16A C16 H16B 109.5
C9 C16 H16C 109.5
H16A C16 H16C 109.5
H16B C16 H16C 109.5

loop_
_geom_bond_atom_site_label_1
_geom_bond_atom_site_label_2
_geom_bond_distance
N1 C1 1.3909(16)
N1 C10 1.4331(16)
N1 H1 0.877(18)
N2 C9 1.3220(15)
N2 C6 1.3653(15)
C1 C2 1.3791(17)
C1 C6 1.4355(16)
C2 C3 1.4107(18)
C2 H2 0.9500
C3 C4 1.3709(18)
C3 H3 0.9500
C4 C5 1.4182(17)
C4 H4 0.9500
C5 C6 1.4136(17)
C5 C7 1.4155(17)
C7 C8 1.3657(18)
C7 H7 0.9500
C8 C9 1.4151(17)
C8 H8 0.9500
C9 C16 1.5007(17)
C10 C15 1.3983(17)
C10 C11 1.4025(18)
C11 C12 1.3891(18)
C11 C17 1.5091(17)
C12 C13 1.3951(18)
C12 H12 0.9500
C13 C14 1.3880(18)
C13 C19 1.5100(17)
C14 C15 1.3971(17)
C14 H14 0.9500
C15 C18 1.5095(18)
C17 H17A 0.9800
C17 H17B 0.9800
C17 H17C 0.9800
C18 H18A 0.9800
C18 H18B 0.9800
C18 H18C 0.9800
C19 H19A 0.9800
C19 H19B 0.9800
C19 H19C 0.9800
C16 H16A 0.9800
C16 H16B 0.9800
C16 H16C 0.9800

loop_
_geom_hbond_atom_site_label_D
_geom_hbond_atom_site_label_H
_geom_hbond_atom_site_label_A
_geom_hbond_distance_DH
_geom_hbond_distance_HA
_geom_hbond_distance_DA
_geom_hbond_angle_DHA
N1 H1 N2 0.877(18) 2.214(17) 2.6831(14) 113.2(14)
N1 H1 N2 0.877(18) 2.214(17) 2.6831(14) 113.2(14)
N1 H1 N2 0.877(18) 2.214(17) 2.6831(14) 113.2(14)
N1 H1 N2 0.877(18) 2.214(17) 2.6831(14) 113.2(14)
N1 H1 N2 0.877(18) 2.214(17) 2.6831(14) 113.2(14)
N1 H1 N2 0.877(18) 2.214(17) 2.6831(14) 113.2(14)
N1 H1 N2 0.877(18) 2.214(17) 2.6831(14) 113.2(14)
N1 H1 N2 0.877(18) 2.214(17) 2.6831(14) 113.2(14)
N1 H1 N2 0.877(18) 2.214(17) 2.6831(14) 113.2(14)

loop_
_geom_torsion_atom_site_label_1
_geom_torsion_atom_site_label_2
_geom_torsion_atom_site_label_3
_geom_torsion_atom_site_label_4
_geom_torsion
C10 N1 C1 C2 29.67(18)
C10 N1 C1 C6 -151.36(11)
N1 C1 C2 C3 177.90(11)
C6 C1 C2 C3 -1.06(18)
C1 C2 C3 C4 -0.97(19)
C2 C3 C4 C5 0.96(18)
C3 C4 C5 C6 1.08(18)
C3 C4 C5 C7 -179.36(11)
C9 N2 C6 C5 1.60(17)
C9 N2 C6 C1 -179.36(10)
C7 C5 C6 N2 -3.67(17)
C4 C5 C6 N2 175.91(11)
C7 C5 C6 C1 177.32(10)
C4 C5 C6 C1 -3.09(17)
C2 C1 C6 N2 -176.01(10)
N1 C1 C6 N2 4.96(16)
C2 C1 C6 C5 3.06(17)
N1 C1 C6 C5 -175.97(10)
C6 C5 C7 C8 2.56(17)
C4 C5 C7 C8 -177.01(11)
C5 C7 C8 C9 0.36(18)
C6 N2 C9 C8 1.63(17)
C6 N2 C9 C16 -178.53(10)
C7 C8 C9 N2 -2.62(19)
C7 C8 C9 C16 177.54(11)
C1 N1 C10 C15 -89.71(15)
C1 N1 C10 C11 90.75(14)
C15 C10 C11 C12 1.63(17)
N1 C10 C11 C12 -178.84(11)
C15 C10 C11 C17 -179.57(11)
N1 C10 C11 C17 -0.04(17)
C10 C11 C12 C13 -0.04(18)
C17 C11 C12 C13 -178.84(11)
C11 C12 C13 C14 -1.43(19)
C11 C12 C13 C19 178.57(12)
C12 C13 C14 C15 1.36(19)
C19 C13 C14 C15 -178.63(12)
C13 C14 C15 C10 0.16(19)
C13 C14 C15 C18 179.94(12)
C11 C10 C15 C14 -1.69(18)
N1 C10 C15 C14 178.78(11)
C11 C10 C15 C18 178.53(11)
N1 C10 C15 C18 -0.99(18)
